data_4035729
loop_
_publ_author_name
'Bhilare, Shatrughn'
'Murthy Bandaru, Siva Sankar'
'Shah, Jagrut'
'Chrysochos, Nicolas'
'Schulzke, Carola'
'Sanghvi, Yogesh S.'
'Kapdi, Anant R.'

_publ_section_title
;
 Pd/PTABS: Low Temperature Etherification of Chloroheteroarenes.
;
_journal_issue 21
_journal_name_full 'The Journal of organic chemistry'
_journal_page_first 13088
_journal_page_last 13102
_journal_paper_doi 10.1021/acs.joc.8b01840
_journal_volume 83
_journal_year 2018
_chemical_formula_moiety 'C18 H18 N2 O'
_chemical_formula_sum 'C18 H18 N2 O'
_chemical_formula_weight 278.34
_space_group_crystal_system monoclinic
_space_group_IT_number 14
_space_group_name_Hall '-P 2yn'
_space_group_name_H-M_alt 'P 1 21/n 1'
_atom_sites_solution_hydrogens geom
_audit_creation_method SHELXL-2016/6
_cell_angle_alpha 90
_cell_angle_beta 100.626(6)
_cell_angle_gamma 90
_cell_formula_units_Z 4
_cell_length_a 12.0330(10)
_cell_length_b 6.0968(4)
_cell_length_c 19.8777(15)
_cell_measurement_reflns_used 16378
_cell_measurement_temperature 170(2)
_cell_measurement_theta_max 59.0
_cell_measurement_theta_min 3.4
_cell_volume 1433.28(19)
_computing_cell_refinement 'X-Area by STOE & Cie GmbH 2010'
_computing_data_collection 'X-Area by STOE & Cie GmbH 2010'
_computing_data_reduction 'X-Area by STOE & Cie GmbH 2010'
_computing_molecular_graphics 'XP Version 5.1 by Bruker AXS 1998'
_computing_publication_material 'CIFTAB (Sheldrick, 2016)'
_computing_structure_refinement 'SHELXL-2016 (Sheldrick, 2016)'
_computing_structure_solution 'SHELXT-2016 (Sheldrick, 2016)'
_diffrn_ambient_temperature 170(2)
_diffrn_detector_area_resol_mean 6.67
_diffrn_measured_fraction_theta_full 1.000
_diffrn_measured_fraction_theta_max 1.000
_diffrn_measurement_device_type 'STOE IPDS2T'
_diffrn_measurement_method \w
_diffrn_radiation_type MoK\a
_diffrn_radiation_wavelength 0.71073
_diffrn_reflns_av_R_equivalents 0.1285
_diffrn_reflns_av_unetI/netI 0.0788
_diffrn_reflns_Laue_measured_fraction_full 1.000
_diffrn_reflns_Laue_measured_fraction_max 1.000
_diffrn_reflns_limit_h_max 15
_diffrn_reflns_limit_h_min -15
_diffrn_reflns_limit_k_max 7
_diffrn_reflns_limit_k_min -7
_diffrn_reflns_limit_l_max 24
_diffrn_reflns_limit_l_min -24
_diffrn_reflns_number 11681
_diffrn_reflns_point_group_measured_fraction_full 1.000
_diffrn_reflns_point_group_measured_fraction_max 1.000
_diffrn_reflns_theta_full 25.242
_diffrn_reflns_theta_max 26.372
_diffrn_reflns_theta_min 1.841
_diffrn_source 'fine-focus sealed tube'
_exptl_absorpt_coefficient_mu 0.081
_exptl_absorpt_correction_T_max 0.8400
_exptl_absorpt_correction_T_min 0.2755
_exptl_absorpt_correction_type numerical
_exptl_absorpt_process_details 'face indexed'
_exptl_crystal_colour colourless
_exptl_crystal_density_diffrn 1.290
_exptl_crystal_description needle
_exptl_crystal_F_000 592
_exptl_crystal_size_max 0.484
_exptl_crystal_size_mid 0.073
_exptl_crystal_size_min 0.072
_refine_diff_density_max 0.333
_refine_diff_density_min -0.329
_refine_diff_density_rms 0.089
_refine_ls_extinction_coef 0.022(4)
_refine_ls_extinction_expression Fc^*^=kFc[1+0.001xFc^2^\l^3^/sin(2\q)]^-1/4^
_refine_ls_extinction_method 'SHELXL-2016/6 (Sheldrick 2016)'
_refine_ls_goodness_of_fit_ref 0.964
_refine_ls_hydrogen_treatment constr
_refine_ls_matrix_type full
_refine_ls_number_parameters 194
_refine_ls_number_reflns 2931
_refine_ls_number_restraints 0
_refine_ls_restrained_S_all 0.964
_refine_ls_R_factor_all 0.0945
_refine_ls_R_factor_gt 0.0636
_refine_ls_shift/su_max 0.000
_refine_ls_shift/su_mean 0.000
_refine_ls_structure_factor_coef Fsqd
_refine_ls_weighting_details 'w=1/[\s^2^(Fo^2^)+(0.1070P)^2^] where P=(Fo^2^+2Fc^2^)/3'
_refine_ls_weighting_scheme calc
_refine_ls_wR_factor_gt 0.1545
_refine_ls_wR_factor_ref 0.1771
_reflns_Friedel_coverage 0.000
_reflns_number_gt 1879
_reflns_number_total 2931
_reflns_threshold_expression 'I > 2\s(I)'
_cod_data_source_file jo8b01840_si_001.cif
_cod_data_source_block 3j
_cod_original_sg_symbol_H-M 'P 21/n'
_cod_database_code 4035729
_shelx_shelxl_version_number 2016/6
_shelx_space_group_comment
;
The symmetry employed for this shelxl refinement is uniquely defined
by the following loop, which should always be used as a source of
symmetry information in preference to the above space-group names.
They are only intended as comments.
;
_shelx_estimated_absorpt_t_min 0.962
_shelx_estimated_absorpt_t_max 0.994
_exptl_absorpt_special_details
;
programs X-Red32 and X-Shape by STOE & Cie GmbH 2010
;

loop_
_space_group_symop_operation_xyz
'x, y, z'
'-x+1/2, y+1/2, -z+1/2'
'-x, -y, -z'
'x-1/2, -y-1/2, z-1/2'

loop_
_atom_site_label
_atom_site_type_symbol
_atom_site_fract_x
_atom_site_fract_y
_atom_site_fract_z
_atom_site_U_iso_or_equiv
_atom_site_adp_type
_atom_site_occupancy
_atom_site_site_symmetry_order
_atom_site_calc_flag
_atom_site_refinement_flags_posn
_atom_site_refinement_flags_adp
N1 N 0.07092(13) 0.4809(3) 0.22485(10) 0.0333(4) Uani 1 1 d . .
N2 N -0.12963(14) 0.4013(3) 0.27621(10) 0.0362(5) Uani 1 1 d . .
O1 O -0.02341(12) 0.7762(3) 0.16702(8) 0.0377(4) Uani 1 1 d . .
C1 C -0.01851(16) 0.6025(4) 0.21020(11) 0.0317(5) Uani 1 1 d . .
C2 C -0.11905(17) 0.5680(4) 0.23719(12) 0.0346(5) Uani 1 1 d . .
H2 H -0.179699 0.669262 0.226350 0.042 Uiso 1 1 calc R U
C3 C -0.03801(16) 0.2617(4) 0.29137(11) 0.0329(5) Uani 1 1 d . .
C4 C 0.06310(16) 0.3068(4) 0.26757(11) 0.0320(5) Uani 1 1 d . .
C5 C 0.15622(17) 0.1661(4) 0.28635(12) 0.0371(5) Uani 1 1 d . .
H5 H 0.225739 0.197911 0.272247 0.045 Uiso 1 1 calc R U
C6 C 0.14696(19) -0.0154(4) 0.32462(12) 0.0398(6) Uani 1 1 d . .
H6 H 0.209972 -0.110599 0.336700 0.048 Uiso 1 1 calc R U
C7 C 0.0451(2) -0.0636(4) 0.34652(12) 0.0411(6) Uani 1 1 d . .
H7 H 0.039416 -0.192296 0.372603 0.049 Uiso 1 1 calc R U
C8 C -0.04564(19) 0.0734(4) 0.33055(12) 0.0382(5) Uani 1 1 d . .
H8 H -0.113955 0.040960 0.346016 0.046 Uiso 1 1 calc R U
C9 C 0.05270(16) 0.7918(4) 0.12135(11) 0.0329(5) Uani 1 1 d . .
C10 C 0.07185(17) 0.6203(4) 0.08039(12) 0.0353(5) Uani 1 1 d . .
H10 H 0.038814 0.480820 0.084909 0.042 Uiso 1 1 calc R U
C11 C 0.14020(17) 0.6536(4) 0.03223(11) 0.0335(5) Uani 1 1 d . .
H11 H 0.154537 0.533840 0.004458 0.040 Uiso 1 1 calc R U
C12 C 0.18841(16) 0.8561(3) 0.02324(11) 0.0303(5) Uani 1 1 d . .
C13 C 0.16608(18) 1.0254(4) 0.06554(12) 0.0372(5) Uani 1 1 d . .
H13 H 0.197754 1.166134 0.060897 0.045 Uiso 1 1 calc R U
C14 C 0.09875(18) 0.9947(4) 0.11440(12) 0.0371(5) Uani 1 1 d . .
H14 H 0.084645 1.113002 0.142783 0.045 Uiso 1 1 calc R U
C15 C 0.26521(17) 0.8849(4) -0.02959(12) 0.0339(5) Uani 1 1 d . .
C16 C 0.2863(2) 1.1254(4) -0.04344(14) 0.0439(6) Uani 1 1 d . .
H16A H 0.213948 1.199126 -0.059640 0.066 Uiso 1 1 calc R U
H16B H 0.333728 1.136552 -0.078433 0.066 Uiso 1 1 calc R U
H16C H 0.324857 1.195519 -0.001150 0.066 Uiso 1 1 calc R U
C17 C 0.37893(18) 0.7741(5) -0.00136(14) 0.0451(6) Uani 1 1 d . .
H17A H 0.412769 0.842294 0.042259 0.068 Uiso 1 1 calc R U
H17B H 0.429901 0.791713 -0.034168 0.068 Uiso 1 1 calc R U
H17C H 0.366648 0.617601 0.005819 0.068 Uiso 1 1 calc R U
C18 C 0.2133(2) 0.7770(4) -0.09763(12) 0.0402(6) Uani 1 1 d . .
H18A H 0.206193 0.618796 -0.090833 0.060 Uiso 1 1 calc R U
H18B H 0.262141 0.803281 -0.131190 0.060 Uiso 1 1 calc R U
H18C H 0.138381 0.839842 -0.114443 0.060 Uiso 1 1 calc R U

loop_
_atom_site_aniso_label
_atom_site_aniso_U_11
_atom_site_aniso_U_22
_atom_site_aniso_U_33
_atom_site_aniso_U_23
_atom_site_aniso_U_13
_atom_site_aniso_U_12
N1 0.0259(8) 0.0406(11) 0.0334(10) 0.0002(8) 0.0051(7) 0.0004(7)
N2 0.0271(9) 0.0448(11) 0.0372(11) -0.0043(8) 0.0075(7) -0.0016(7)
O1 0.0345(8) 0.0419(9) 0.0394(9) 0.0079(7) 0.0139(7) 0.0080(6)
C1 0.0271(9) 0.0376(12) 0.0299(11) -0.0015(9) 0.0043(8) -0.0001(8)
C2 0.0269(9) 0.0420(13) 0.0351(12) -0.0028(10) 0.0061(8) 0.0010(8)
C3 0.0291(10) 0.0404(12) 0.0292(11) -0.0065(9) 0.0052(8) -0.0028(8)
C4 0.0273(9) 0.0392(12) 0.0284(11) -0.0029(9) 0.0028(8) -0.0022(8)
C5 0.0279(10) 0.0470(14) 0.0356(12) 0.0003(10) 0.0034(9) 0.0027(9)
C6 0.0379(11) 0.0441(14) 0.0353(13) 0.0006(10) 0.0012(9) 0.0057(9)
C7 0.0494(13) 0.0393(13) 0.0334(13) -0.0001(10) 0.0048(10) -0.0043(10)
C8 0.0394(11) 0.0420(13) 0.0345(12) -0.0042(10) 0.0102(9) -0.0069(9)
C9 0.0283(10) 0.0404(12) 0.0296(11) 0.0030(9) 0.0040(8) 0.0020(8)
C10 0.0343(10) 0.0344(12) 0.0373(12) 0.0014(9) 0.0073(9) -0.0041(8)
C11 0.0366(10) 0.0321(12) 0.0317(12) -0.0023(9) 0.0063(9) 0.0006(8)
C12 0.0292(10) 0.0319(11) 0.0289(11) -0.0009(9) 0.0027(8) 0.0006(8)
C13 0.0431(12) 0.0322(12) 0.0364(13) -0.0018(9) 0.0079(10) -0.0051(9)
C14 0.0423(12) 0.0375(13) 0.0326(12) -0.0027(10) 0.0097(9) 0.0017(10)
C15 0.0331(10) 0.0369(12) 0.0322(12) 0.0001(9) 0.0071(9) 0.0002(8)
C16 0.0517(14) 0.0397(14) 0.0431(14) 0.0013(10) 0.0160(11) -0.0032(10)
C17 0.0337(11) 0.0568(16) 0.0450(14) 0.0067(12) 0.0081(10) 0.0036(10)
C18 0.0434(12) 0.0446(14) 0.0336(13) -0.0016(10) 0.0097(10) 0.0002(10)

loop_
_atom_type_symbol
_atom_type_description
_atom_type_scat_dispersion_real
_atom_type_scat_dispersion_imag
_atom_type_scat_source
C C 0.0033 0.0016 'International Tables Vol C Tables 4.2.6.8 and 6.1.1.4'
H H 0.0000 0.0000 'International Tables Vol C Tables 4.2.6.8 and 6.1.1.4'
N N 0.0061 0.0033 'International Tables Vol C Tables 4.2.6.8 and 6.1.1.4'
O O 0.0106 0.0060 'International Tables Vol C Tables 4.2.6.8 and 6.1.1.4'

loop_
_geom_angle_atom_site_label_1
_geom_angle_atom_site_label_2
_geom_angle_atom_site_label_3
_geom_angle
C1 N1 C4 115.64(18)
C2 N2 C3 116.75(18)
C1 O1 C9 120.20(16)
N1 C1 O1 121.75(18)
N1 C1 C2 123.9(2)
O1 C1 C2 114.32(18)
N2 C2 C1 121.56(19)
N2 C2 H2 119.2
C1 C2 H2 119.2
N2 C3 C8 119.68(19)
N2 C3 C4 120.6(2)
C8 C3 C4 119.69(19)
N1 C4 C5 119.58(19)
N1 C4 C3 121.29(19)
C5 C4 C3 119.1(2)
C6 C5 C4 120.1(2)
C6 C5 H5 119.9
C4 C5 H5 119.9
C5 C6 C7 120.7(2)
C5 C6 H6 119.7
C7 C6 H6 119.7
C8 C7 C6 120.4(2)
C8 C7 H7 119.8
C6 C7 H7 119.8
C7 C8 C3 120.0(2)
C7 C8 H8 120.0
C3 C8 H8 120.0
C10 C9 C14 120.8(2)
C10 C9 O1 122.20(19)
C14 C9 O1 116.65(19)
C9 C10 C11 119.0(2)
C9 C10 H10 120.5
C11 C10 H10 120.5
C10 C11 C12 122.2(2)
C10 C11 H11 118.9
C12 C11 H11 118.9
C13 C12 C11 116.8(2)
C13 C12 C15 122.59(19)
C11 C12 C15 120.60(19)
C14 C13 C12 121.8(2)
C14 C13 H13 119.1
C12 C13 H13 119.1
C9 C14 C13 119.4(2)
C9 C14 H14 120.3
C13 C14 H14 120.3
C16 C15 C18 108.0(2)
C16 C15 C12 112.11(19)
C18 C15 C12 110.94(17)
C16 C15 C17 108.83(19)
C18 C15 C17 108.94(19)
C12 C15 C17 107.97(18)
C15 C16 H16A 109.5
C15 C16 H16B 109.5
H16A C16 H16B 109.5
C15 C16 H16C 109.5
H16A C16 H16C 109.5
H16B C16 H16C 109.5
C15 C17 H17A 109.5
C15 C17 H17B 109.5
H17A C17 H17B 109.5
C15 C17 H17C 109.5
H17A C17 H17C 109.5
H17B C17 H17C 109.5
C15 C18 H18A 109.5
C15 C18 H18B 109.5
H18A C18 H18B 109.5
C15 C18 H18C 109.5
H18A C18 H18C 109.5
H18B C18 H18C 109.5

loop_
_geom_bond_atom_site_label_1
_geom_bond_atom_site_label_2
_geom_bond_distance
N1 C1 1.295(3)
N1 C4 1.373(3)
N2 C2 1.299(3)
N2 C3 1.381(3)
O1 C1 1.358(3)
O1 C9 1.407(3)
C1 C2 1.427(3)
C2 H2 0.9500
C3 C8 1.400(3)
C3 C4 1.411(3)
C4 C5 1.406(3)
C5 C6 1.359(3)
C5 H5 0.9500
C6 C7 1.405(3)
C6 H6 0.9500
C7 C8 1.365(3)
C7 H7 0.9500
C8 H8 0.9500
C9 C10 1.370(3)
C9 C14 1.373(3)
C10 C11 1.387(3)
C10 H10 0.9500
C11 C12 1.390(3)
C11 H11 0.9500
C12 C13 1.389(3)
C12 C15 1.532(3)
C13 C14 1.387(3)
C13 H13 0.9500
C14 H14 0.9500
C15 C16 1.522(3)
C15 C18 1.530(3)
C15 C17 1.536(3)
C16 H16A 0.9800
C16 H16B 0.9800
C16 H16C 0.9800
C17 H17A 0.9800
C17 H17B 0.9800
C17 H17C 0.9800
C18 H18A 0.9800
C18 H18B 0.9800
C18 H18C 0.9800

loop_
_geom_hbond_atom_site_label_D
_geom_hbond_atom_site_label_H
_geom_hbond_atom_site_label_A
_geom_hbond_distance_DH
_geom_hbond_distance_HA
_geom_hbond_distance_DA
_geom_hbond_angle_DHA
_geom_hbond_site_symmetry_A
C2 H2 N2 0.95 2.69 3.613(3) 164.5 2_455

loop_
_geom_torsion_atom_site_label_1
_geom_torsion_atom_site_label_2
_geom_torsion_atom_site_label_3
_geom_torsion_atom_site_label_4
_geom_torsion
C4 N1 C1 O1 -178.11(19)
C4 N1 C1 C2 1.9(3)
C9 O1 C1 N1 19.2(3)
C9 O1 C1 C2 -160.79(18)
C3 N2 C2 C1 1.2(3)
N1 C1 C2 N2 -3.8(3)
O1 C1 C2 N2 176.18(19)
C2 N2 C3 C8 -177.1(2)
C2 N2 C3 C4 2.8(3)
C1 N1 C4 C5 -179.89(19)
C1 N1 C4 C3 2.2(3)
N2 C3 C4 N1 -4.7(3)
C8 C3 C4 N1 175.13(19)
N2 C3 C4 C5 177.4(2)
C8 C3 C4 C5 -2.8(3)
N1 C4 C5 C6 -175.4(2)
C3 C4 C5 C6 2.6(3)
C4 C5 C6 C7 -0.7(4)
C5 C6 C7 C8 -1.1(4)
C6 C7 C8 C3 0.8(3)
N2 C3 C8 C7 -179.1(2)
C4 C3 C8 C7 1.1(3)
C1 O1 C9 C10 49.0(3)
C1 O1 C9 C14 -137.5(2)
C14 C9 C10 C11 1.0(3)
O1 C9 C10 C11 174.24(19)
C9 C10 C11 C12 -1.2(3)
C10 C11 C12 C13 0.7(3)
C10 C11 C12 C15 178.84(19)
C11 C12 C13 C14 -0.1(3)
C15 C12 C13 C14 -178.2(2)
C10 C9 C14 C13 -0.4(3)
O1 C9 C14 C13 -174.03(19)
C12 C13 C14 C9 0.0(3)
C13 C12 C15 C16 -15.5(3)
C11 C12 C15 C16 166.45(19)
C13 C12 C15 C18 -136.4(2)
C11 C12 C15 C18 45.6(3)
C13 C12 C15 C17 104.3(2)
C11 C12 C15 C17 -73.7(2)
